data_1563087
loop_
_publ_author_name
'Lv, Yao-Kang'
'Feng, Yun-Long'
'Gan, Li-Hua'
'Liu, Ming-Xian'
'Xu, Liang'
'Liu, Cao'
'Zheng, Hao-Wen'
'Li, Jie'

_publ_section_title
;
 Synthesis of Co-containing mesoporous carbon foams using a new cobalt-oxo
 cluster as a precursor
;
_journal_name_full 'Journal of Solid State Chemistry'
_journal_page_first 198
_journal_page_last 205
_journal_paper_doi 10.1016/j.jssc.2011.11.010
_journal_volume 185
_journal_year 2012
_chemical_formula_moiety '2(C12 H24 Co3 O16), H2 O'
_chemical_formula_sum 'C24 H50 Co6 O33'
_chemical_formula_weight 1220.22
_space_group_IT_number 15
_space_group_name_Hall '-C 2yc'
_space_group_name_H-M_alt 'C 1 2/c 1'
_symmetry_cell_setting monoclinic
_symmetry_space_group_name_Hall '-C 2yc'
_symmetry_space_group_name_H-M 'C 1 2/c 1'
_atom_sites_solution_hydrogens geom
_atom_sites_solution_primary direct
_atom_sites_solution_secondary difmap
_audit_creation_method SHELXL-97
_cell_angle_alpha 90.00
_cell_angle_beta 123.277(2)
_cell_angle_gamma 90.00
_cell_formula_units_Z 4
_cell_length_a 27.0265(6)
_cell_length_b 13.8344(2)
_cell_length_c 15.2810(4)
_cell_measurement_reflns_used 7279
_cell_measurement_temperature 296(2)
_cell_measurement_theta_max 27.58
_cell_measurement_theta_min 1.73
_cell_volume 4776.6(2)
_computing_cell_refinement 'SAINT (Bruker, 2006)'
_computing_data_collection 'APEXII (Bruker, 2006)'
_computing_data_reduction SAINT
_computing_molecular_graphics 'SHELXTL (Bruker, 2002)'
_computing_publication_material SHELXTL
_computing_structure_refinement 'SHELXL97 (Sheldrick, 1997)'
_computing_structure_solution 'SHELXS97 (Sheldrick, 1997)'
_diffrn_ambient_temperature 296(2)
_diffrn_measured_fraction_theta_full 0.996
_diffrn_measured_fraction_theta_max 0.996
_diffrn_measurement_device_type 'Bruker APEX-II area-detector diffractometer'
_diffrn_measurement_method '\w scans'
_diffrn_radiation_monochromator graphite
_diffrn_radiation_source 'fine-focus sealed tube'
_diffrn_radiation_type MoK\a
_diffrn_radiation_wavelength 0.71073
_diffrn_reflns_av_R_equivalents 0.0619
_diffrn_reflns_av_sigmaI/netI 0.0582
_diffrn_reflns_limit_h_max 35
_diffrn_reflns_limit_h_min -35
_diffrn_reflns_limit_k_max 17
_diffrn_reflns_limit_k_min -17
_diffrn_reflns_limit_l_max 19
_diffrn_reflns_limit_l_min -19
_diffrn_reflns_number 56979
_diffrn_reflns_theta_full 27.58
_diffrn_reflns_theta_max 27.58
_diffrn_reflns_theta_min 1.73
_diffrn_standards_decay_% none
_diffrn_standards_interval_count none
_diffrn_standards_interval_time none
_diffrn_standards_number none
_exptl_absorpt_coefficient_mu 2.130
_exptl_absorpt_correction_T_max 0.60
_exptl_absorpt_correction_T_min 0.46
_exptl_absorpt_correction_type empirical
_exptl_absorpt_process_details 'SADABS (Sheldrick, 1996)'
_exptl_crystal_colour pink
_exptl_crystal_density_diffrn 1.697
_exptl_crystal_density_method 'not measured'
_exptl_crystal_description block
_exptl_crystal_F_000 2480
_exptl_crystal_size_max 0.16
_exptl_crystal_size_mid 0.145
_exptl_crystal_size_min 0.13
_refine_diff_density_max 1.470
_refine_diff_density_min -0.602
_refine_diff_density_rms 0.177
_refine_ls_extinction_method none
_refine_ls_goodness_of_fit_ref 0.991
_refine_ls_hydrogen_treatment mixed
_refine_ls_matrix_type full
_refine_ls_number_parameters 334
_refine_ls_number_reflns 5507
_refine_ls_number_restraints 50
_refine_ls_restrained_S_all 1.043
_refine_ls_R_factor_all 0.1219
_refine_ls_R_factor_gt 0.0734
_refine_ls_shift/su_max 0.001
_refine_ls_shift/su_mean 0.000
_refine_ls_structure_factor_coef Fsqd
_refine_ls_weighting_details 'calc w=1/[\s^2^(Fo^2^)+(0.0635P)^2^+100.5956P] where P=(Fo^2^+2Fc^2^)/3'
_refine_ls_weighting_scheme calc
_refine_ls_wR_factor_gt 0.1803
_refine_ls_wR_factor_ref 0.2025
_reflns_number_gt 3402
_reflns_number_total 5507
_reflns_threshold_expression I>2\s(I)
_cod_data_source_file JSSC-2012-185-198.CIF
_cod_data_source_block a
_cod_original_cell_volume 4776.64(18)
_cod_original_sg_symbol_Hall '-C 2yc  '
_cod_original_sg_symbol_H-M c2/c
_cod_database_code 1563087

loop_
_symmetry_equiv_pos_as_xyz
'x, y, z'
'-x, y, -z+1/2'
'x+1/2, y+1/2, z'
'-x+1/2, y+1/2, -z+1/2'
'-x, -y, -z'
'x, -y, z-1/2'
'-x+1/2, -y+1/2, -z'
'x+1/2, -y+1/2, z-1/2'

loop_
_atom_site_label
_atom_site_type_symbol
_atom_site_fract_x
_atom_site_fract_y
_atom_site_fract_z
_atom_site_U_iso_or_equiv
_atom_site_adp_type
_atom_site_occupancy
_atom_site_symmetry_multiplicity
_atom_site_calc_flag
_atom_site_refinement_flags
_atom_site_disorder_assembly
_atom_site_disorder_group
Co1 Co 0.176580(15) 0.46003(3) 0.16322(3) 0.03713(12) Uani 1 1 d . . .
Co2 Co 0.109241(16) 0.39757(3) 0.28925(3) 0.03910(13) Uani 1 1 d . . .
Co3 Co 0.152454(15) 0.22185(3) 0.18964(3) 0.04100(12) Uani 1 1 d U . .
O1 O 0.14577(7) 0.35874(15) 0.21531(13) 0.0352(5) Uani 1 1 d U . .
O2 O 0.22194(8) 0.52926(16) 0.30486(13) 0.0440(6) Uani 1 1 d . . .
O3 O 0.10529(9) 0.54563(17) 0.11081(17) 0.0534(8) Uani 1 1 d . . .
O4 O 0.25178(8) 0.38427(18) 0.21195(16) 0.0539(7) Uani 1 1 d . . .
O5 O 0.13259(10) 0.40027(18) 0.01678(14) 0.0585(8) Uani 1 1 d . . .
O6 O 0.04025(8) 0.30752(18) 0.20400(16) 0.0576(7) Uani 1 1 d . . .
O7 O 0.17472(8) 0.49201(18) 0.38227(15) 0.0520(7) Uani 1 1 d . . .
O8 O 0.15389(8) 0.29877(18) 0.40322(14) 0.0481(7) Uani 1 1 d . . .
O9 O 0.05865(8) 0.50080(19) 0.18627(15) 0.0549(7) Uani 1 1 d . . .
O10 O 0.17553(11) 0.17849(18) 0.33440(16) 0.0614(9) Uani 1 1 d . . .
O11 O 0.23981(8) 0.23503(17) 0.2471(2) 0.0571(8) Uani 1 1 d . . .
O12 O 0.12775(9) 0.24380(17) 0.03888(14) 0.0492(7) Uani 1 1 d . . .
O13 O 0.06720(8) 0.19261(16) 0.13674(16) 0.0492(7) Uani 1 1 d U . .
O1W O 0.06982(8) 0.43665(16) 0.37082(14) 0.0440(4) Uani 1 1 d DU . .
H1WA H 0.0687(6) 0.4951(5) 0.373(2) 0.053 Uiso 1 1 d D . .
H1WB H 0.0373(3) 0.4172(8) 0.3537(16) 0.053 Uiso 1 1 d D . .
O2W O 0.20802(9) 0.56456(17) 0.10572(15) 0.0482(4) Uani 1 1 d DU . .
H2WA H 0.1911(9) 0.5792(13) 0.0435(5) 0.058 Uiso 1 1 d D . .
H2WB H 0.2078(8) 0.6143(7) 0.1341(7) 0.058 Uiso 1 1 d D . .
O3W O 0.16351(9) 0.07459(19) 0.16310(16) 0.0565(4) Uani 1 1 d DU . .
H3WA H 0.1584(3) 0.0355(10) 0.2026(6) 0.068 Uiso 1 1 d D . .
H3WB H 0.2006(3) 0.0570(16) 0.1886(9) 0.068 Uiso 1 1 d D . .
O4W O 0.4204(3) 0.4421(6) 0.0677(6) 0.0627(4) Uani 0.25 1 d PDU . .
H4WA H 0.4473(3) 0.4390(13) 0.0580(9) 0.075 Uiso 0.25 1 d PD . .
H4WB H 0.4017(4) 0.4903(7) 0.0380(18) 0.075 Uiso 0.25 1 d PD . .
O5W O 0.0987(3) 0.0172(9) 0.7678(5) 0.0760(4) Uani 0.25 1 d PDU . .
H5WA H 0.0718(7) 0.029(2) 0.7076(6) 0.091 Uiso 0.25 1 d PD . .
H5WB H 0.0827(4) 0.007(3) 0.7992(6) 0.091 Uiso 0.25 1 d PD . .
C1 C 0.03085(11) 0.2320(2) 0.15185(19) 0.0350(8) Uani 1 1 d U . .
C2 C -0.02916(13) 0.1849(3) 0.1024(3) 0.0623(12) Uani 1 1 d . . .
H2A H -0.0582 0.2332 0.0883 0.093 Uiso 1 1 calc R . .
H2B H -0.0279 0.1375 0.1494 0.093 Uiso 1 1 calc R . .
H2C H -0.0395 0.1542 0.0381 0.093 Uiso 1 1 calc R . .
C3 C 0.06522(12) 0.5535(2) 0.1270(2) 0.0388(10) Uani 1 1 d . . .
C4 C 0.01984(14) 0.6321(3) 0.0699(3) 0.0614(14) Uani 1 1 d . . .
H4A H 0.0044 0.6285 -0.0035 0.092 Uiso 1 1 calc R . .
H4B H 0.0381 0.6940 0.0964 0.092 Uiso 1 1 calc R . .
H4C H -0.0118 0.6238 0.0805 0.092 Uiso 1 1 calc R . .
C5 C 0.21316(11) 0.5374(2) 0.3771(2) 0.0344(8) Uani 1 1 d . . .
C6 C 0.25263(14) 0.6062(3) 0.4642(2) 0.0555(12) Uani 1 1 d . . .
H6A H 0.2765 0.6415 0.4464 0.083 Uiso 1 1 calc R . .
H6B H 0.2778 0.5704 0.5275 0.083 Uiso 1 1 calc R . .
H6C H 0.2288 0.6504 0.4742 0.083 Uiso 1 1 calc R . .
C7 C 0.26956(11) 0.3021(2) 0.2440(2) 0.0398(9) Uani 1 1 d . . .
C8 C 0.33363(12) 0.2809(3) 0.2846(3) 0.0669(13) Uani 1 1 d . . .
H7A H 0.3580 0.3332 0.3285 0.100 Uiso 1 1 calc R . .
H7B H 0.3380 0.2740 0.2267 0.100 Uiso 1 1 calc R . .
H7C H 0.3455 0.2221 0.3245 0.100 Uiso 1 1 calc R . .
C9 C 0.17175(11) 0.2144(2) 0.4042(2) 0.0388(9) Uani 1 1 d . . .
C10 C 0.19112(15) 0.1531(3) 0.4992(2) 0.0639(13) Uani 1 1 d . . .
H10A H 0.2149 0.1004 0.5014 0.096 Uiso 1 1 calc R . .
H10B H 0.1569 0.1281 0.4956 0.096 Uiso 1 1 calc R . .
H10C H 0.2139 0.1917 0.5612 0.096 Uiso 1 1 calc R . .
C11 C 0.12039(11) 0.3145(3) -0.01590(19) 0.0404(9) Uani 1 1 d . . .
C12 C 0.09323(18) 0.2972(3) -0.1297(2) 0.0713(14) Uani 1 1 d . . .
H12A H 0.0596 0.2554 -0.1560 0.107 Uiso 1 1 calc R . .
H12B H 0.1218 0.2674 -0.1399 0.107 Uiso 1 1 calc R . .
H12C H 0.0808 0.3577 -0.1664 0.107 Uiso 1 1 calc R . .

loop_
_atom_site_aniso_label
_atom_site_aniso_U_11
_atom_site_aniso_U_22
_atom_site_aniso_U_33
_atom_site_aniso_U_23
_atom_site_aniso_U_13
_atom_site_aniso_U_12
Co1 0.03546(14) 0.0436(2) 0.03161(13) -0.00196(15) 0.01796(10) -0.00107(17)
Co2 0.03349(15) 0.0412(2) 0.03888(15) -0.00076(16) 0.01749(11) -0.00471(17)
Co3 0.03318(14) 0.0501(2) 0.04209(15) 0.00193(17) 0.02217(11) 0.00520(17)
O1 0.0293(7) 0.0431(5) 0.0309(7) 0.0025(6) 0.0151(5) -0.0047(7)
O2 0.0548(8) 0.0478(12) 0.0360(7) -0.0068(8) 0.0291(6) -0.0172(9)
O3 0.0424(9) 0.0489(13) 0.0668(10) 0.0244(10) 0.0285(7) 0.0096(10)
O4 0.0406(7) 0.0592(15) 0.0740(10) 0.0165(10) 0.0390(6) 0.0091(10)
O5 0.0889(11) 0.0559(14) 0.0379(7) -0.0126(9) 0.0395(7) -0.0321(11)
O6 0.0451(7) 0.0661(14) 0.0794(9) -0.0407(10) 0.0456(6) -0.0265(9)
O7 0.0539(8) 0.0601(14) 0.0630(8) -0.0286(9) 0.0455(6) -0.0251(9)
O8 0.0553(9) 0.0565(14) 0.0418(7) 0.0139(9) 0.0326(6) 0.0136(10)
O9 0.0534(8) 0.0649(15) 0.0571(9) 0.0169(10) 0.0372(6) 0.0301(10)
O10 0.0942(13) 0.0431(13) 0.0420(9) 0.0081(9) 0.0343(8) 0.0212(12)
O11 0.0350(8) 0.0352(12) 0.0973(13) -0.0091(11) 0.0339(8) 0.0004(9)
O12 0.0704(10) 0.0439(13) 0.0397(8) -0.0053(8) 0.0342(6) -0.0038(10)
O13 0.0427(7) 0.0376(12) 0.0775(10) -0.0127(9) 0.0395(6) -0.0051(8)
O1W 0.0428(4) 0.0457(5) 0.0450(4) -0.0013(4) 0.0249(3) -0.0002(4)
O2W 0.0488(4) 0.0489(5) 0.0473(4) 0.0025(4) 0.0265(3) -0.0030(4)
O3W 0.0555(4) 0.0554(5) 0.0575(4) -0.0012(4) 0.0304(3) 0.0021(4)
O4W 0.0629(5) 0.0621(5) 0.0626(5) 0.0000(4) 0.0340(3) -0.0002(4)
O5W 0.0761(5) 0.0757(5) 0.0761(5) -0.0003(4) 0.0417(3) 0.0001(4)
C1 0.0348(9) 0.0380(16) 0.0358(10) -0.0039(10) 0.0217(7) -0.0080(10)
C2 0.0475(13) 0.057(2) 0.0874(18) -0.0295(17) 0.0403(11) -0.0185(15)
C3 0.0357(13) 0.0296(15) 0.0320(12) -0.0045(11) 0.0065(10) 0.0067(12)
C4 0.0417(15) 0.054(2) 0.0619(18) 0.0106(17) 0.0113(13) 0.0204(16)
C5 0.0376(11) 0.0284(14) 0.0362(10) -0.0036(11) 0.0196(8) 0.0024(11)
C6 0.0579(15) 0.056(2) 0.0521(14) -0.0169(15) 0.0296(11) -0.0132(16)
C7 0.0324(10) 0.0465(18) 0.0457(11) -0.0134(12) 0.0247(8) -0.0041(12)
C8 0.0429(11) 0.065(3) 0.1077(19) -0.0086(19) 0.0508(10) 0.0033(15)
C9 0.0228(10) 0.0483(18) 0.0357(11) 0.0114(12) 0.0099(8) 0.0002(12)
C10 0.0505(16) 0.081(3) 0.0469(14) 0.0315(16) 0.0184(11) 0.0060(18)
C11 0.0376(10) 0.058(2) 0.0321(10) -0.0092(12) 0.0235(7) -0.0136(13)
C12 0.106(2) 0.071(3) 0.0392(12) -0.0170(15) 0.0415(12) -0.028(2)

loop_
_atom_type_symbol
_atom_type_description
_atom_type_scat_dispersion_real
_atom_type_scat_dispersion_imag
_atom_type_scat_source
C C 0.0033 0.0016 'International Tables Vol C Tables 4.2.6.8 and 6.1.1.4'
H H 0.0000 0.0000 'International Tables Vol C Tables 4.2.6.8 and 6.1.1.4'
Co Co 0.3494 0.9721 'International Tables Vol C Tables 4.2.6.8 and 6.1.1.4'
O O 0.0106 0.0060 'International Tables Vol C Tables 4.2.6.8 and 6.1.1.4'

loop_
_geom_angle_atom_site_label_1
_geom_angle_atom_site_label_2
_geom_angle_atom_site_label_3
_geom_angle
_geom_angle_site_symmetry_1
_geom_angle_site_symmetry_3
O1 Co1 O3 93.08(10) . .
O1 Co1 O4 92.51(9) . .
O3 Co1 O4 174.40(11) . .
O1 Co1 O5 91.89(9) . .
O3 Co1 O5 87.00(10) . .
O4 Co1 O5 93.24(10) . .
O1 Co1 O2 92.61(8) . .
O3 Co1 O2 91.87(9) . .
O4 Co1 O2 87.45(9) . .
O5 Co1 O2 175.41(10) . .
O1 Co1 O2W 178.81(8) . .
O3 Co1 O2W 86.97(10) . .
O4 Co1 O2W 87.45(10) . .
O5 Co1 O2W 86.93(9) . .
O2 Co1 O2W 88.57(9) . .
O1 Co2 O9 94.93(10) . .
O1 Co2 O8 93.49(9) . .
O9 Co2 O8 171.57(11) . .
O1 Co2 O6 92.20(9) . .
O9 Co2 O6 86.70(9) . .
O8 Co2 O6 92.42(9) . .
O1 Co2 O7 93.41(9) . .
O9 Co2 O7 92.77(9) . .
O8 Co2 O7 87.28(9) . .
O6 Co2 O7 174.39(11) . .
O1 Co2 O1W 178.75(9) . .
O9 Co2 O1W 86.17(10) . .
O8 Co2 O1W 85.41(9) . .
O6 Co2 O1W 87.26(9) . .
O7 Co2 O1W 87.13(9) . .
O1 Co3 O13 93.63(9) . .
O1 Co3 O11 92.27(9) . .
O13 Co3 O11 173.47(10) . .
O1 Co3 O10 94.26(9) . .
O13 Co3 O10 88.73(10) . .
O11 Co3 O10 88.05(11) . .
O1 Co3 O12 94.20(9) . .
O13 Co3 O12 89.04(10) . .
O11 Co3 O12 93.31(11) . .
O10 Co3 O12 171.37(10) . .
O1 Co3 O3W 177.44(9) . .
O13 Co3 O3W 88.89(9) . .
O11 Co3 O3W 85.22(9) . .
O10 Co3 O3W 86.19(10) . .
O12 Co3 O3W 85.44(10) . .
Co2 O1 Co3 121.05(11) . .
Co2 O1 Co1 119.51(11) . .
Co3 O1 Co1 119.44(12) . .
C5 O2 Co1 132.79(19) . .
C3 O3 Co1 136.1(2) . .
C7 O4 Co1 135.9(2) . .
C11 O5 Co1 133.09(19) . .
C1 O6 Co2 136.0(2) . .
C5 O7 Co2 135.6(2) . .
C9 O8 Co2 133.1(2) . .
C3 O9 Co2 132.7(2) . .
C9 O10 Co3 134.6(2) . .
C7 O11 Co3 132.35(19) . .
C11 O12 Co3 135.9(2) . .
C1 O13 Co3 132.69(19) . .
Co2 O1W H1WA 109(2) . .
Co2 O1W H1WB 122.2(16) . .
H1WA O1W H1WB 106.6(14) . .
Co1 O2W H2WA 123.9(15) . .
Co1 O2W H2WB 103.7(13) . .
H2WA O2W H2WB 104.3(14) . .
Co3 O3W H3WA 111.5(9) . .
Co3 O3W H3WB 114.9(13) . .
H3WA O3W H3WB 95.5(12) . .
H4WA O4W H4WB 107(2) . .
H5WA O5W H5WB 105.6(17) . .
O13 C1 O6 125.1(3) . .
O13 C1 C2 117.2(3) . .
O6 C1 C2 117.7(3) . .
C1 C2 H2A 109.5 . .
C1 C2 H2B 109.5 . .
H2A C2 H2B 109.5 . .
C1 C2 H2C 109.5 . .
H2A C2 H2C 109.5 . .
H2B C2 H2C 109.5 . .
O3 C3 O9 125.4(3) . .
O3 C3 C4 118.0(3) . .
O9 C3 C4 116.5(3) . .
C3 C4 H4A 109.5 . .
C3 C4 H4B 109.5 . .
H4A C4 H4B 109.5 . .
C3 C4 H4C 109.5 . .
H4A C4 H4C 109.5 . .
H4B C4 H4C 109.5 . .
O7 C5 O2 125.0(2) . .
O7 C5 C6 118.1(3) . .
O2 C5 C6 116.8(3) . .
C5 C6 H6A 109.5 . .
C5 C6 H6B 109.5 . .
H6A C6 H6B 109.5 . .
C5 C6 H6C 109.5 . .
H6A C6 H6C 109.5 . .
H6B C6 H6C 109.5 . .
O4 C7 O11 125.9(3) . .
O4 C7 C8 116.9(3) . .
O11 C7 C8 117.2(3) . .
C7 C8 H7A 109.5 . .
C7 C8 H7B 109.5 . .
H7A C8 H7B 109.5 . .
C7 C8 H7C 109.5 . .
H7A C8 H7C 109.5 . .
H7B C8 H7C 109.5 . .
O10 C9 O8 125.3(3) . .
O10 C9 C10 117.2(3) . .
O8 C9 C10 117.5(3) . .
C9 C10 H10A 109.5 . .
C9 C10 H10B 109.5 . .
H10A C10 H10B 109.5 . .
C9 C10 H10C 109.5 . .
H10A C10 H10C 109.5 . .
H10B C10 H10C 109.5 . .
O12 C11 O5 124.7(3) . .
O12 C11 C12 117.3(3) . .
O5 C11 C12 117.9(3) . .
C11 C12 H12A 109.5 . .
C11 C12 H12B 109.5 . .
H12A C12 H12B 109.5 . .
C11 C12 H12C 109.5 . .
H12A C12 H12C 109.5 . .
H12B C12 H12C 109.5 . .

loop_
_geom_bond_atom_site_label_1
_geom_bond_atom_site_label_2
_geom_bond_distance
_geom_bond_site_symmetry_2
Co1 O1 2.004(2) .
Co1 O3 2.016(2) .
Co1 O4 2.031(2) .
Co1 O5 2.046(2) .
Co1 O2 2.0476(19) .
Co1 O2W 2.099(3) .
Co2 O1 1.940(2) .
Co2 O9 2.006(2) .
Co2 O8 2.013(2) .
Co2 O6 2.015(2) .
Co2 O7 2.024(2) .
Co2 O1W 2.107(3) .
Co3 O1 1.962(2) .
Co3 O13 2.020(2) .
Co3 O11 2.026(2) .
Co3 O10 2.032(2) .
Co3 O12 2.039(2) .
Co3 O3W 2.130(3) .
O2 C5 1.255(4) .
O3 C3 1.241(5) .
O4 C7 1.227(4) .
O5 C11 1.260(4) .
O6 C1 1.253(4) .
O7 C5 1.253(4) .
O8 C9 1.260(4) .
O9 C3 1.249(4) .
O10 C9 1.231(4) .
O11 C7 1.246(4) .
O12 C11 1.230(4) .
O13 C1 1.250(4) .
O1W H1WA 0.810(8) .
O1W H1WB 0.813(10) .
O2W H2WA 0.823(8) .
O2W H2WB 0.815(10) .
O3W H3WA 0.876(11) .
O3W H3WB 0.887(9) .
O4W H4WA 0.819(13) .
O4W H4WB 0.809(12) .
O5W H5WA 0.817(10) .
O5W H5WB 0.815(13) .
C1 C2 1.510(4) .
C2 H2A 0.9600 .
C2 H2B 0.9600 .
C2 H2C 0.9600 .
C3 C4 1.507(4) .
C4 H4A 0.9600 .
C4 H4B 0.9600 .
C4 H4C 0.9600 .
C5 C6 1.502(4) .
C6 H6A 0.9600 .
C6 H6B 0.9600 .
C6 H6C 0.9600 .
C7 C8 1.513(4) .
C8 H7A 0.9600 .
C8 H7B 0.9600 .
C8 H7C 0.9600 .
C9 C10 1.506(5) .
C10 H10A 0.9600 .
C10 H10B 0.9600 .
C10 H10C 0.9600 .
C11 C12 1.489(4) .
C12 H12A 0.9600 .
C12 H12B 0.9600 .
C12 H12C 0.9600 .

loop_
_geom_hbond_atom_site_label_D
_geom_hbond_atom_site_label_H
_geom_hbond_atom_site_label_A
_geom_hbond_distance_DH
_geom_hbond_distance_HA
_geom_hbond_distance_DA
_geom_hbond_angle_DHA
_geom_hbond_site_symmetry_A
O1W H1WA O5 0.810(8) 2.395(17) 2.965(3) 128.2(17) 6_566
O1W H1WB O6 0.813(10) 2.334(9) 3.101(3) 157.7(14) 2
O1W H1WB O9 0.813(10) 2.588(12) 3.206(3) 134.0(10) 2
O2W H2WA O7 0.823(8) 2.457(13) 3.116(3) 137.8(17) 6_565
O2W H2WA O8 0.823(8) 2.468(13) 3.213(3) 151.0(15) 6_565
O2W H2WB O11 0.815(10) 2.295(10) 3.021(3) 148.7(16) 4
O3W H3WA O5W 0.876(11) 2.428(14) 3.213(10) 149.4(9) 6
O3W H3WB O2 0.887(9) 2.076(10) 2.925(3) 159.8(13) 4_545
O5W H5WB O4W 0.815(13) 2.198(19) 2.886(13) 142(3) 7_556

loop_
_geom_torsion_atom_site_label_1
_geom_torsion_atom_site_label_2
_geom_torsion_atom_site_label_3
_geom_torsion_atom_site_label_4
_geom_torsion
_geom_torsion_site_symmetry_1
_geom_torsion_site_symmetry_2
_geom_torsion_site_symmetry_3
_geom_torsion_site_symmetry_4
O9 Co2 O1 Co3 -133.15(9) . . . .
O8 Co2 O1 Co3 46.29(9) . . . .
O6 Co2 O1 Co3 -46.28(10) . . . .
O7 Co2 O1 Co3 133.77(9) . . . .
O9 Co2 O1 Co1 46.33(10) . . . .
O8 Co2 O1 Co1 -134.23(9) . . . .
O6 Co2 O1 Co1 133.20(9) . . . .
O7 Co2 O1 Co1 -46.75(9) . . . .
O13 Co3 O1 Co2 47.53(10) . . . .
O11 Co3 O1 Co2 -129.67(11) . . . .
O10 Co3 O1 Co2 -41.46(11) . . . .
O12 Co3 O1 Co2 136.84(10) . . . .
O13 Co3 O1 Co1 -131.95(10) . . . .
O11 Co3 O1 Co1 50.85(11) . . . .
O10 Co3 O1 Co1 139.06(10) . . . .
O12 Co3 O1 Co1 -42.64(10) . . . .
O3 Co1 O1 Co2 -42.69(10) . . . .
O4 Co1 O1 Co2 136.88(9) . . . .
O5 Co1 O1 Co2 -129.79(10) . . . .
O2 Co1 O1 Co2 49.32(9) . . . .
O3 Co1 O1 Co3 136.80(9) . . . .
O4 Co1 O1 Co3 -43.63(10) . . . .
O5 Co1 O1 Co3 49.70(10) . . . .
O2 Co1 O1 Co3 -131.19(9) . . . .
O1 Co1 O2 C5 -29.6(3) . . . .
O3 Co1 O2 C5 63.6(3) . . . .
O4 Co1 O2 C5 -122.0(3) . . . .
O2W Co1 O2 C5 150.5(3) . . . .
O1 Co1 O3 C3 19.0(3) . . . .
O5 Co1 O3 C3 110.7(3) . . . .
O2 Co1 O3 C3 -73.7(3) . . . .
O2W Co1 O3 C3 -162.2(3) . . . .
O1 Co1 O4 C7 11.4(3) . . . .
O5 Co1 O4 C7 -80.6(3) . . . .
O2 Co1 O4 C7 103.9(3) . . . .
O2W Co1 O4 C7 -167.4(3) . . . .
O1 Co1 O5 C11 -34.8(3) . . . .
O3 Co1 O5 C11 -127.8(3) . . . .
O4 Co1 O5 C11 57.8(3) . . . .
O2W Co1 O5 C11 145.1(3) . . . .
O1 Co2 O6 C1 23.0(3) . . . .
O9 Co2 O6 C1 117.8(3) . . . .
O8 Co2 O6 C1 -70.6(3) . . . .
O1W Co2 O6 C1 -155.9(3) . . . .
O1 Co2 O7 C5 22.5(3) . . . .
O9 Co2 O7 C5 -72.6(3) . . . .
O8 Co2 O7 C5 115.9(3) . . . .
O1W Co2 O7 C5 -158.6(3) . . . .
O1 Co2 O8 C9 -33.9(3) . . . .
O6 Co2 O8 C9 58.5(3) . . . .
O7 Co2 O8 C9 -127.1(3) . . . .
O1W Co2 O8 C9 145.5(3) . . . .
O1 Co2 O9 C3 -29.3(3) . . . .
O6 Co2 O9 C3 -121.2(3) . . . .
O7 Co2 O9 C3 64.3(3) . . . .
O1W Co2 O9 C3 151.3(3) . . . .
O1 Co3 O10 C9 17.8(3) . . . .
O13 Co3 O10 C9 -75.7(3) . . . .
O11 Co3 O10 C9 110.0(3) . . . .
O3W Co3 O10 C9 -164.7(3) . . . .
O1 Co3 O11 C7 -34.9(3) . . . .
O10 Co3 O11 C7 -129.1(3) . . . .
O12 Co3 O11 C7 59.5(3) . . . .
O3W Co3 O11 C7 144.6(3) . . . .
O1 Co3 O12 C11 11.0(3) . . . .
O13 Co3 O12 C11 104.6(3) . . . .
O11 Co3 O12 C11 -81.5(3) . . . .
O3W Co3 O12 C11 -166.4(3) . . . .
O1 Co3 O13 C1 -24.4(3) . . . .
O10 Co3 O13 C1 69.7(3) . . . .
O12 Co3 O13 C1 -118.6(3) . . . .
O3W Co3 O13 C1 156.0(3) . . . .
Co3 O13 C1 O6 4.0(5) . . . .
Co3 O13 C1 C2 -176.6(2) . . . .
Co2 O6 C1 O13 -3.0(5) . . . .
Co2 O6 C1 C2 177.6(2) . . . .
Co1 O3 C3 O9 -2.1(5) . . . .
Co1 O3 C3 C4 178.8(2) . . . .
Co2 O9 C3 O3 8.2(5) . . . .
Co2 O9 C3 C4 -172.7(2) . . . .
Co2 O7 C5 O2 -3.9(5) . . . .
Co2 O7 C5 C6 177.0(2) . . . .
Co1 O2 C5 O7 8.9(4) . . . .
Co1 O2 C5 C6 -172.0(2) . . . .
Co1 O4 C7 O11 6.6(5) . . . .
Co1 O4 C7 C8 -172.6(2) . . . .
Co3 O11 C7 O4 8.4(5) . . . .
Co3 O11 C7 C8 -172.4(3) . . . .
Co3 O10 C9 O8 -5.3(5) . . . .
Co3 O10 C9 C10 175.9(2) . . . .
Co2 O8 C9 O10 15.5(5) . . . .
Co2 O8 C9 C10 -165.7(2) . . . .
Co3 O12 C11 O5 6.5(5) . . . .
Co3 O12 C11 C12 -171.4(3) . . . .
Co1 O5 C11 O12 9.3(5) . . . .
Co1 O5 C11 C12 -172.9(3) . . . .
